data_7011532
loop_
_publ_author_name
'Castro, Isabel'
'Calatayud, Mar\'ia Luisa'
'Lloret, Francesc'
'Sletten, Jorunn'
'Julve, Miguel'

_publ_section_title
;
 Syntheses, crystal structures and magnetic properties of di- and
 trinuclear croconato-bridged copper(ii) complexes
;
_journal_issue 11
_journal_name_full 'Journal of the Chemical Society, Dalton Transactions'
_journal_page_first 2397
_journal_paper_doi 10.1039/b201090a
_journal_year 2002
_chemical_formula_sum 'C35 H28 Cu2 N8 O14'
_chemical_formula_weight 911.73
_chemical_name_systematic
; 
? 
;
_space_group_IT_number 2
_symmetry_cell_setting triclinic
_symmetry_space_group_name_Hall '-P 1'
_symmetry_space_group_name_H-M 'P -1'
_atom_sites_solution_hydrogens 'geom if bound to C, difmap if bound to O'
_atom_sites_solution_primary direct
_atom_sites_solution_secondary difmap
_audit_creation_method SHELXL-97
_cell_angle_alpha 86.678(12)
_cell_angle_beta 72.591(12)
_cell_angle_gamma 79.610(12)
_cell_formula_units_Z 2
_cell_length_a 9.5413(14)
_cell_length_b 13.473(2)
_cell_length_c 15.059(2)
_cell_measurement_reflns_used 25
_cell_measurement_temperature 293(2)
_cell_measurement_theta_max 22
_cell_measurement_theta_min 15
_cell_volume 1816.9(5)
_computing_cell_refinement 'CAD-4 Express'
_computing_data_collection 'CAD-4 Express'
_computing_data_reduction XCAD
_computing_structure_refinement 'SHELXL-97 (Sheldrick, 1997)'
_computing_structure_solution 'SHELXS-86 (Sheldrick, 1990)'
_diffrn_ambient_temperature 293(2)
_diffrn_measured_fraction_theta_full 0.996
_diffrn_measured_fraction_theta_max 0.996
_diffrn_measurement_device_type CAD-4
_diffrn_measurement_method 'omega/2theta scan'
_diffrn_radiation_monochromator graphite
_diffrn_radiation_source 'fine-focus sealed tube'
_diffrn_radiation_type MoK\a
_diffrn_radiation_wavelength 0.71073
_diffrn_reflns_av_R_equivalents 0.0172
_diffrn_reflns_av_sigmaI/netI 0.0272
_diffrn_reflns_limit_h_max 10
_diffrn_reflns_limit_h_min 0
_diffrn_reflns_limit_k_max 15
_diffrn_reflns_limit_k_min -15
_diffrn_reflns_limit_l_max 17
_diffrn_reflns_limit_l_min -16
_diffrn_reflns_number 6037
_diffrn_reflns_theta_full 23.95
_diffrn_reflns_theta_max 23.95
_diffrn_reflns_theta_min 2.27
_diffrn_standards_decay_% 4
_diffrn_standards_interval_time '3 hours'
_diffrn_standards_number 3
_exptl_absorpt_coefficient_mu 1.254
_exptl_absorpt_correction_T_max 0.808
_exptl_absorpt_correction_T_min 0.663
_exptl_absorpt_correction_type 'empirical, psi-scan'
_exptl_crystal_colour green
_exptl_crystal_density_diffrn 1.667
_exptl_crystal_density_method 'not measured'
_exptl_crystal_description needle
_exptl_crystal_F_000 928
_exptl_crystal_size_max 0.52
_exptl_crystal_size_mid 0.21
_exptl_crystal_size_min 0.10
_refine_diff_density_max 0.838
_refine_diff_density_min -0.669
_refine_diff_density_rms 0.070
_refine_ls_extinction_method none
_refine_ls_goodness_of_fit_ref 1.018
_refine_ls_hydrogen_treatment 'riding model'
_refine_ls_matrix_type full
_refine_ls_number_parameters 532
_refine_ls_number_reflns 5648
_refine_ls_number_restraints 0
_refine_ls_restrained_S_all 1.018
_refine_ls_R_factor_all 0.0613
_refine_ls_R_factor_gt 0.0444
_refine_ls_shift/su_max 0.001
_refine_ls_shift/su_mean 0.000
_refine_ls_structure_factor_coef Fsqd
_refine_ls_weighting_details 'calc w=1/[\s^2^(Fo^2^)+(0.0613P)^2^+2.8758P] where P=(Fo^2^+2Fc^2^)/3'
_refine_ls_weighting_scheme calc
_refine_ls_wR_factor_gt 0.1102
_refine_ls_wR_factor_ref 0.1205
_reflns_number_gt 4484
_reflns_number_total 5648
_reflns_threshold_expression >2sigma(I)
_cod_data_source_file b201090a.txt
_cod_data_source_block cuterpcr
_cod_database_code 7011532

loop_
_symmetry_equiv_pos_as_xyz
'x, y, z'
'-x, -y, -z'

loop_
_atom_site_label
_atom_site_type_symbol
_atom_site_fract_x
_atom_site_fract_y
_atom_site_fract_z
_atom_site_U_iso_or_equiv
_atom_site_adp_type
_atom_site_occupancy
_atom_site_symmetry_multiplicity
_atom_site_calc_flag
_atom_site_refinement_flags
_atom_site_disorder_assembly
_atom_site_disorder_group
Cu1 Cu 0.04788(5) 0.31765(4) 0.82555(3) 0.03766(16) Uani 1 1 d . . .
Cu2 Cu 0.72072(5) 0.21211(3) 0.48950(3) 0.03306(16) Uani 1 1 d . . .
O1 O 0.2167(3) 0.2867(2) 0.71327(18) 0.0376(7) Uani 1 1 d . . .
O2 O 0.2690(3) 0.2743(3) 0.8888(2) 0.0591(9) Uani 1 1 d . . .
O3 O 0.5938(4) 0.2182(4) 0.8629(3) 0.0857(14) Uani 1 1 d . . .
O4 O 0.7377(3) 0.2028(2) 0.6588(2) 0.0498(8) Uani 1 1 d . . .
O5 O 0.5132(3) 0.2431(2) 0.56653(18) 0.0349(6) Uani 1 1 d . . .
O6 O -0.1078(3) 0.3411(2) 0.7222(2) 0.0519(8) Uani 1 1 d . . .
H61 H -0.1747 0.3880 0.7186 0.078 Uiso 1 1 d R . .
H62 H -0.1491 0.2934 0.6987 0.078 Uiso 1 1 d R . .
O7 O 0.6351(4) 0.2302(3) 0.3575(2) 0.0656(10) Uani 1 1 d . . .
H71 H 0.5711 0.2848 0.3387 0.098 Uiso 1 1 d R . .
H72 H 0.6437 0.1814 0.3188 0.098 Uiso 1 1 d R . .
O8 O 0.5363(16) 0.6034(9) 0.6898(5) 0.354(11) Uani 1 1 d . . .
O9 O 0.5369(9) 0.4689(9) 0.7295(7) 0.238(7) Uani 1 1 d . . .
O10 O 0.6970(6) 0.5344(5) 0.7477(4) 0.133(2) Uani 1 1 d . . .
O11 O 0.4600(8) 0.0132(5) 0.8094(7) 0.178(4) Uani 1 1 d . . .
O12 O 0.3774(6) -0.0263(4) 0.7023(3) 0.1138(19) Uani 1 1 d . . .
O13 O 0.4109(7) -0.1282(4) 0.8069(4) 0.1201(19) Uani 1 1 d . . .
O14 O 0.3659(8) 0.1458(7) 1.0522(4) 0.177(3) Uani 1 1 d . . .
N1 N 0.0471(4) 0.4683(3) 0.8379(2) 0.0407(8) Uani 1 1 d . . .
N2 N -0.1306(4) 0.3521(3) 0.9290(2) 0.0390(8) Uani 1 1 d . . .
N3 N -0.0045(4) 0.1787(3) 0.8605(2) 0.0416(8) Uani 1 1 d . . .
N4 N 0.7725(4) 0.3535(3) 0.4716(2) 0.0389(8) Uani 1 1 d . . .
N5 N 0.9254(3) 0.1825(2) 0.4102(2) 0.0336(8) Uani 1 1 d . . .
N6 N 0.7506(4) 0.0586(2) 0.4856(2) 0.0336(8) Uani 1 1 d . . .
N7 N 0.5894(7) 0.5382(6) 0.7205(4) 0.091(2) Uani 1 1 d . . .
N8 N 0.4170(5) -0.0460(4) 0.7734(4) 0.0772(15) Uani 1 1 d . . .
C1 C 0.1526(5) 0.5215(4) 0.7917(3) 0.0502(12) Uani 1 1 d . . .
H1 H 0.2382 0.4885 0.7491 0.075 Uiso 1 1 calc R . .
C2 C 0.1384(7) 0.6237(4) 0.8053(4) 0.0613(14) Uani 1 1 d . . .
H2 H 0.2139 0.6587 0.7730 0.092 Uiso 1 1 calc R . .
C3 C 0.0116(7) 0.6726(4) 0.8668(4) 0.0680(16) Uani 1 1 d . . .
H3 H -0.0015 0.7418 0.8752 0.102 Uiso 1 1 calc R . .
C4 C -0.0966(7) 0.6187(4) 0.9163(3) 0.0599(14) Uani 1 1 d . . .
H4 H -0.1824 0.6508 0.9594 0.090 Uiso 1 1 calc R . .
C5 C -0.0759(5) 0.5166(3) 0.9009(3) 0.0431(11) Uani 1 1 d . . .
C6 C -0.1793(5) 0.4490(4) 0.9530(3) 0.0453(11) Uani 1 1 d . . .
C7 C -0.3150(5) 0.4763(4) 1.0209(3) 0.0578(14) Uani 1 1 d . . .
H7 H -0.3503 0.5434 1.0386 0.087 Uiso 1 1 calc R . .
C8 C -0.3949(5) 0.4028(5) 1.0608(3) 0.0619(15) Uani 1 1 d . . .
H8 H -0.4865 0.4204 1.1055 0.093 Uiso 1 1 calc R . .
C9 C -0.3428(5) 0.3028(5) 1.0364(3) 0.0575(13) Uani 1 1 d . . .
H9 H -0.3972 0.2529 1.0647 0.086 Uiso 1 1 calc R . .
C10 C -0.2067(5) 0.2788(4) 0.9683(3) 0.0442(11) Uani 1 1 d . . .
C11 C -0.1313(5) 0.1772(4) 0.9308(3) 0.0430(11) Uani 1 1 d . . .
C12 C -0.1842(6) 0.0893(4) 0.9621(4) 0.0569(13) Uani 1 1 d . . .
H12 H -0.2726 0.0904 1.0101 0.085 Uiso 1 1 calc R . .
C13 C -0.1038(6) -0.0013(4) 0.9210(4) 0.0657(15) Uani 1 1 d . . .
H13 H -0.1373 -0.0618 0.9412 0.099 Uiso 1 1 calc R . .
C14 C 0.0258(6) -0.0002(4) 0.8501(4) 0.0610(14) Uani 1 1 d . . .
H14 H 0.0809 -0.0601 0.8213 0.091 Uiso 1 1 calc R . .
C15 C 0.0737(5) 0.0902(4) 0.8220(3) 0.0512(12) Uani 1 1 d . . .
H15 H 0.1628 0.0902 0.7749 0.077 Uiso 1 1 calc R . .
C16 C 0.6827(5) 0.4403(3) 0.5056(3) 0.0476(11) Uani 1 1 d . . .
H16 H 0.5870 0.4379 0.5443 0.071 Uiso 1 1 calc R . .
C17 C 0.7276(6) 0.5329(4) 0.4849(4) 0.0564(13) Uani 1 1 d . . .
H17 H 0.6625 0.5919 0.5082 0.085 Uiso 1 1 calc R . .
C18 C 0.8699(6) 0.5367(4) 0.4294(3) 0.0554(13) Uani 1 1 d . . .
H18 H 0.9027 0.5982 0.4153 0.083 Uiso 1 1 calc R . .
C19 C 0.9636(5) 0.4483(4) 0.3948(3) 0.0480(11) Uani 1 1 d . . .
H19 H 1.0606 0.4495 0.3575 0.072 Uiso 1 1 calc R . .
C20 C 0.9121(5) 0.3580(3) 0.4161(3) 0.0377(10) Uani 1 1 d . . .
C21 C 0.9994(4) 0.2595(3) 0.3787(3) 0.0383(10) Uani 1 1 d . . .
C22 C 1.1402(5) 0.2416(4) 0.3156(3) 0.0508(12) Uani 1 1 d . . .
H22 H 1.1924 0.2943 0.2931 0.076 Uiso 1 1 calc R . .
C23 C 1.2016(5) 0.1437(4) 0.2868(3) 0.0562(13) Uani 1 1 d . . .
H23 H 1.2962 0.1304 0.2443 0.084 Uiso 1 1 calc R . .
C24 C 1.1253(5) 0.0655(4) 0.3198(3) 0.0494(12) Uani 1 1 d . . .
H24 H 1.1669 -0.0004 0.3001 0.074 Uiso 1 1 calc R . .
C25 C 0.9835(4) 0.0874(3) 0.3835(3) 0.0371(9) Uani 1 1 d . . .
C26 C 0.8827(4) 0.0153(3) 0.4266(3) 0.0360(9) Uani 1 1 d . . .
C27 C 0.9165(5) -0.0870(3) 0.4104(3) 0.0478(11) Uani 1 1 d . . .
H27 H 1.0082 -0.1155 0.3705 0.072 Uiso 1 1 calc R . .
C28 C 0.8115(6) -0.1471(3) 0.4545(4) 0.0534(13) Uani 1 1 d . . .
H28 H 0.8307 -0.2160 0.4428 0.080 Uiso 1 1 calc R . .
C29 C 0.6794(5) -0.1037(3) 0.5153(3) 0.0489(11) Uani 1 1 d . . .
H29 H 0.6089 -0.1429 0.5466 0.073 Uiso 1 1 calc R . .
C30 C 0.6524(5) -0.0002(3) 0.5297(3) 0.0412(10) Uani 1 1 d . . .
H30 H 0.5629 0.0290 0.5714 0.062 Uiso 1 1 calc R . .
C31 C 0.3459(4) 0.2646(3) 0.7242(3) 0.0310(9) Uani 1 1 d . . .
C32 C 0.3699(5) 0.2580(3) 0.8150(3) 0.0422(10) Uani 1 1 d . . .
C33 C 0.5319(5) 0.2303(4) 0.8028(3) 0.0499(12) Uani 1 1 d . . .
C34 C 0.6028(4) 0.2224(3) 0.7005(3) 0.0374(10) Uani 1 1 d . . .
C35 C 0.4866(4) 0.2438(3) 0.6546(3) 0.0301(9) Uani 1 1 d . . .

loop_
_atom_site_aniso_label
_atom_site_aniso_U_11
_atom_site_aniso_U_22
_atom_site_aniso_U_33
_atom_site_aniso_U_23
_atom_site_aniso_U_13
_atom_site_aniso_U_12
Cu1 0.0262(3) 0.0443(3) 0.0358(3) -0.0072(2) -0.0018(2) 0.0006(2)
Cu2 0.0263(3) 0.0289(3) 0.0376(3) -0.0028(2) -0.0019(2) -0.0006(2)
O1 0.0243(14) 0.0520(18) 0.0324(15) -0.0061(13) -0.0055(12) 0.0007(12)
O2 0.0436(19) 0.093(3) 0.0350(18) -0.0159(17) -0.0095(15) 0.0044(18)
O3 0.053(2) 0.151(4) 0.057(2) -0.015(2) -0.034(2) 0.006(2)
O4 0.0235(16) 0.062(2) 0.060(2) -0.0145(16) -0.0100(14) 0.0047(14)
O5 0.0268(14) 0.0407(16) 0.0323(16) -0.0037(12) -0.0035(12) -0.0012(12)
O6 0.0404(18) 0.056(2) 0.065(2) -0.0005(16) -0.0247(16) -0.0064(15)
O7 0.076(3) 0.069(2) 0.055(2) 0.0046(18) -0.0281(19) -0.006(2)
O8 0.446(18) 0.311(13) 0.106(6) 0.016(7) -0.006(8) 0.313(14)
O9 0.154(7) 0.312(12) 0.222(10) -0.173(9) 0.081(6) -0.150(9)
O10 0.081(4) 0.165(6) 0.141(5) -0.056(4) 0.004(4) -0.035(4)
O11 0.170(7) 0.091(4) 0.300(11) -0.061(5) -0.109(7) -0.004(4)
O12 0.102(4) 0.136(5) 0.066(3) 0.024(3) 0.001(3) 0.025(3)
O13 0.144(5) 0.090(4) 0.105(4) 0.032(3) -0.013(4) -0.019(3)
O14 0.153(6) 0.296(10) 0.104(5) 0.058(5) -0.034(4) -0.117(6)
N1 0.038(2) 0.045(2) 0.039(2) -0.0059(16) -0.0142(17) 0.0006(17)
N2 0.0308(18) 0.050(2) 0.0318(19) -0.0050(16) -0.0068(15) 0.0006(17)
N3 0.036(2) 0.048(2) 0.038(2) -0.0036(17) -0.0096(16) -0.0029(17)
N4 0.0352(19) 0.0344(19) 0.044(2) -0.0014(16) -0.0080(16) -0.0035(16)
N5 0.0280(17) 0.0343(19) 0.0337(18) 0.0015(15) -0.0056(14) 0.0005(15)
N6 0.0310(18) 0.0314(18) 0.0352(18) 0.0003(14) -0.0079(15) -0.0008(15)
N7 0.057(4) 0.139(6) 0.057(3) -0.032(4) -0.009(3) 0.038(4)
N8 0.053(3) 0.062(3) 0.092(4) 0.000(3) 0.004(3) 0.011(3)
C1 0.052(3) 0.054(3) 0.048(3) -0.003(2) -0.017(2) -0.013(2)
C2 0.080(4) 0.058(3) 0.054(3) 0.004(3) -0.028(3) -0.020(3)
C3 0.106(5) 0.047(3) 0.059(3) -0.001(3) -0.038(4) -0.011(3)
C4 0.080(4) 0.049(3) 0.047(3) -0.013(2) -0.023(3) 0.012(3)
C5 0.046(3) 0.048(3) 0.034(2) -0.007(2) -0.016(2) 0.005(2)
C6 0.034(2) 0.064(3) 0.032(2) -0.011(2) -0.0104(19) 0.010(2)
C7 0.046(3) 0.074(4) 0.045(3) -0.019(3) -0.010(2) 0.014(3)
C8 0.037(3) 0.098(4) 0.040(3) -0.013(3) -0.003(2) 0.008(3)
C9 0.039(3) 0.088(4) 0.040(3) 0.004(3) -0.005(2) -0.010(3)
C10 0.033(2) 0.066(3) 0.032(2) 0.000(2) -0.0094(19) -0.004(2)
C11 0.038(2) 0.056(3) 0.038(2) 0.008(2) -0.016(2) -0.009(2)
C12 0.049(3) 0.070(4) 0.055(3) 0.015(3) -0.019(2) -0.018(3)
C13 0.067(4) 0.059(3) 0.079(4) 0.013(3) -0.031(3) -0.018(3)
C14 0.070(4) 0.050(3) 0.068(4) 0.000(3) -0.030(3) -0.007(3)
C15 0.050(3) 0.051(3) 0.052(3) -0.003(2) -0.017(2) -0.001(2)
C16 0.045(3) 0.039(3) 0.054(3) -0.004(2) -0.009(2) -0.001(2)
C17 0.073(4) 0.036(3) 0.062(3) -0.002(2) -0.024(3) -0.006(2)
C18 0.076(4) 0.043(3) 0.056(3) 0.009(2) -0.027(3) -0.023(3)
C19 0.050(3) 0.050(3) 0.051(3) 0.013(2) -0.018(2) -0.023(2)
C20 0.038(2) 0.044(2) 0.034(2) 0.0073(18) -0.0137(19) -0.0101(19)
C21 0.033(2) 0.046(3) 0.036(2) 0.0074(19) -0.0104(18) -0.0093(19)
C22 0.030(2) 0.067(3) 0.051(3) 0.013(2) -0.006(2) -0.009(2)
C23 0.029(2) 0.078(4) 0.047(3) 0.005(3) 0.001(2) 0.005(2)
C24 0.035(2) 0.057(3) 0.045(3) -0.009(2) -0.006(2) 0.013(2)
C25 0.030(2) 0.043(2) 0.035(2) -0.0068(18) -0.0103(18) 0.0051(18)
C26 0.036(2) 0.035(2) 0.036(2) -0.0046(18) -0.0143(19) 0.0037(18)
C27 0.049(3) 0.041(3) 0.053(3) -0.014(2) -0.021(2) 0.011(2)
C28 0.072(3) 0.031(2) 0.065(3) -0.006(2) -0.037(3) 0.000(2)
C29 0.056(3) 0.037(2) 0.060(3) 0.005(2) -0.025(3) -0.014(2)
C30 0.042(2) 0.037(2) 0.044(3) -0.0001(19) -0.013(2) -0.005(2)
C31 0.024(2) 0.033(2) 0.034(2) -0.0079(17) -0.0057(16) 0.0005(16)
C32 0.035(2) 0.053(3) 0.034(2) -0.013(2) -0.007(2) 0.002(2)
C33 0.038(3) 0.068(3) 0.046(3) -0.011(2) -0.020(2) 0.000(2)
C34 0.031(2) 0.035(2) 0.045(2) -0.0079(19) -0.0108(19) -0.0005(18)
C35 0.0241(19) 0.026(2) 0.037(2) -0.0049(16) -0.0050(17) -0.0023(16)

loop_
_atom_type_symbol
_atom_type_description
_atom_type_scat_dispersion_real
_atom_type_scat_dispersion_imag
_atom_type_scat_source
C C 0.0033 0.0016 'International Tables Vol C Tables 4.2.6.8 and 6.1.1.4'
H H 0.0000 0.0000 'International Tables Vol C Tables 4.2.6.8 and 6.1.1.4'
N N 0.0061 0.0033 'International Tables Vol C Tables 4.2.6.8 and 6.1.1.4'
O O 0.0106 0.0060 'International Tables Vol C Tables 4.2.6.8 and 6.1.1.4'
Cu Cu 0.3201 1.2651 'International Tables Vol C Tables 4.2.6.8 and 6.1.1.4'

loop_
_geom_angle_atom_site_label_1
_geom_angle_atom_site_label_2
_geom_angle_atom_site_label_3
_geom_angle
_geom_angle_site_symmetry_1
_geom_angle_site_symmetry_3
_geom_angle_publ_flag
N2 Cu1 O1 174.66(13) . . ?
N2 Cu1 N3 80.04(15) . . ?
O1 Cu1 N3 100.80(13) . . ?
N2 Cu1 N1 79.68(15) . . ?
O1 Cu1 N1 99.94(13) . . ?
N3 Cu1 N1 158.89(14) . . ?
N2 Cu1 O6 88.56(13) . . ?
O1 Cu1 O6 86.16(11) . . ?
N3 Cu1 O6 90.21(13) . . ?
N1 Cu1 O6 95.07(12) . . ?
N2 Cu1 O2 108.49(12) . . ?
O1 Cu1 O2 76.82(10) . . ?
N3 Cu1 O2 90.57(13) . . ?
N1 Cu1 O2 90.34(13) . . ?
O6 Cu1 O2 162.80(10) . . ?
N5 Cu2 O5 178.56(12) . . ?
N5 Cu2 N4 79.79(14) . . ?
O5 Cu2 N4 99.92(13) . . ?
N5 Cu2 N6 79.64(13) . . ?
O5 Cu2 N6 100.74(12) . . ?
N4 Cu2 N6 159.05(13) . . ?
N5 Cu2 O7 90.18(13) . . ?
O5 Cu2 O7 88.42(12) . . ?
N4 Cu2 O7 91.36(13) . . ?
N6 Cu2 O7 92.63(13) . . ?
N5 Cu2 O4 105.55(11) . . ?
O5 Cu2 O4 75.85(10) . . ?
N4 Cu2 O4 91.67(12) . . ?
N6 Cu2 O4 90.04(12) . . ?
O7 Cu2 O4 164.27(11) . . ?
C31 O1 Cu1 117.1(2) . . ?
C32 O2 Cu1 99.4(3) . . ?
C34 O4 Cu2 98.5(3) . . ?
C35 O5 Cu2 118.3(2) . . ?
Cu1 O6 H61 130.1 . . ?
Cu1 O6 H62 130.0 . . ?
H61 O6 H62 93.1 . . ?
Cu2 O7 H71 130.3 . . ?
Cu2 O7 H72 125.2 . . ?
H71 O7 H72 103.7 . . ?
C1 N1 C5 118.5(4) . . ?
C1 N1 Cu1 127.5(3) . . ?
C5 N1 Cu1 114.0(3) . . ?
C6 N2 C10 122.6(4) . . ?
C6 N2 Cu1 118.8(3) . . ?
C10 N2 Cu1 118.3(3) . . ?
C15 N3 C11 118.3(4) . . ?
C15 N3 Cu1 127.0(3) . . ?
C11 N3 Cu1 114.7(3) . . ?
C16 N4 C20 118.3(4) . . ?
C16 N4 Cu2 127.3(3) . . ?
C20 N4 Cu2 114.4(3) . . ?
C25 N5 C21 122.3(3) . . ?
C25 N5 Cu2 118.8(3) . . ?
C21 N5 Cu2 118.7(3) . . ?
C30 N6 C26 118.8(3) . . ?
C30 N6 Cu2 127.0(3) . . ?
C26 N6 Cu2 114.1(3) . . ?
O8 N7 O9 116.6(13) . . ?
O8 N7 O10 125.9(15) . . ?
O9 N7 O10 117.4(10) . . ?
O11 N8 O13 118.9(8) . . ?
O11 N8 O12 122.8(7) . . ?
O13 N8 O12 118.3(7) . . ?
N1 C1 C2 122.2(5) . . ?
N1 C1 H1 118.9 . . ?
C2 C1 H1 118.9 . . ?
C3 C2 C1 118.9(5) . . ?
C3 C2 H2 120.5 . . ?
C1 C2 H2 120.5 . . ?
C2 C3 C4 119.6(5) . . ?
C2 C3 H3 120.2 . . ?
C4 C3 H3 120.2 . . ?
C3 C4 C5 119.0(5) . . ?
C3 C4 H4 120.5 . . ?
C5 C4 H4 120.5 . . ?
N1 C5 C4 121.7(5) . . ?
N1 C5 C6 113.8(4) . . ?
C4 C5 C6 124.4(4) . . ?
N2 C6 C7 119.6(5) . . ?
N2 C6 C5 113.2(4) . . ?
C7 C6 C5 127.2(5) . . ?
C8 C7 C6 118.5(5) . . ?
C8 C7 H7 120.7 . . ?
C6 C7 H7 120.7 . . ?
C7 C8 C9 121.4(5) . . ?
C7 C8 H8 119.3 . . ?
C9 C8 H8 119.3 . . ?
C8 C9 C10 118.2(5) . . ?
C8 C9 H9 120.9 . . ?
C10 C9 H9 120.9 . . ?
N2 C10 C9 119.6(5) . . ?
N2 C10 C11 113.2(4) . . ?
C9 C10 C11 127.1(5) . . ?
N3 C11 C12 122.2(4) . . ?
N3 C11 C10 113.4(4) . . ?
C12 C11 C10 124.4(4) . . ?
C11 C12 C13 119.0(5) . . ?
C11 C12 H12 120.5 . . ?
C13 C12 H12 120.5 . . ?
C14 C13 C12 119.0(5) . . ?
C14 C13 H13 120.5 . . ?
C12 C13 H13 120.5 . . ?
C13 C14 C15 119.4(5) . . ?
C13 C14 H14 120.3 . . ?
C15 C14 H14 120.3 . . ?
N3 C15 C14 122.1(5) . . ?
N3 C15 H15 119.0 . . ?
C14 C15 H15 119.0 . . ?
N4 C16 C17 122.3(4) . . ?
N4 C16 H16 118.9 . . ?
C17 C16 H16 118.9 . . ?
C18 C17 C16 119.1(5) . . ?
C18 C17 H17 120.5 . . ?
C16 C17 H17 120.5 . . ?
C17 C18 C19 119.3(4) . . ?
C17 C18 H18 120.3 . . ?
C19 C18 H18 120.3 . . ?
C18 C19 C20 119.3(4) . . ?
C18 C19 H19 120.4 . . ?
C20 C19 H19 120.4 . . ?
N4 C20 C19 121.8(4) . . ?
N4 C20 C21 114.2(4) . . ?
C19 C20 C21 124.0(4) . . ?
N5 C21 C22 120.0(4) . . ?
N5 C21 C20 112.9(3) . . ?
C22 C21 C20 127.1(4) . . ?
C23 C22 C21 118.4(4) . . ?
C23 C22 H22 120.8 . . ?
C21 C22 H22 120.8 . . ?
C24 C23 C22 121.1(4) . . ?
C24 C23 H23 119.4 . . ?
C22 C23 H23 119.4 . . ?
C23 C24 C25 118.3(4) . . ?
C23 C24 H24 120.9 . . ?
C25 C24 H24 120.9 . . ?
N5 C25 C24 119.9(4) . . ?
N5 C25 C26 113.1(3) . . ?
C24 C25 C26 127.0(4) . . ?
N6 C26 C27 121.7(4) . . ?
N6 C26 C25 113.9(3) . . ?
C27 C26 C25 124.4(4) . . ?
C26 C27 C28 119.0(4) . . ?
C26 C27 H27 120.5 . . ?
C28 C27 H27 120.5 . . ?
C29 C28 C27 119.3(4) . . ?
C29 C28 H28 120.4 . . ?
C27 C28 H28 120.4 . . ?
C28 C29 C30 119.1(4) . . ?
C28 C29 H29 120.5 . . ?
C30 C29 H29 120.5 . . ?
N6 C30 C29 122.1(4) . . ?
N6 C30 H30 118.9 . . ?
C29 C30 H30 118.9 . . ?
O1 C31 C35 128.4(4) . . ?
O1 C31 C32 122.6(3) . . ?
C35 C31 C32 109.0(3) . . ?
O2 C32 C31 124.0(4) . . ?
O2 C32 C33 127.3(4) . . ?
C31 C32 C33 108.7(4) . . ?
O3 C33 C32 127.5(4) . . ?
O3 C33 C34 127.3(4) . . ?
C32 C33 C34 105.2(4) . . ?
O4 C34 C35 124.1(4) . . ?
O4 C34 C33 127.2(4) . . ?
C35 C34 C33 108.7(3) . . ?
O5 C35 C31 128.4(3) . . ?
O5 C35 C34 123.2(3) . . ?
C31 C35 C34 108.5(3) . . ?

loop_
_geom_bond_atom_site_label_1
_geom_bond_atom_site_label_2
_geom_bond_distance
_geom_bond_site_symmetry_2
_geom_bond_publ_flag
Cu1 N2 1.937(3) . ?
Cu1 O1 1.959(3) . ?
Cu1 N3 2.024(4) . ?
Cu1 N1 2.047(4) . ?
Cu1 O6 2.425(3) . ?
Cu1 O2 2.529(3) . ?
Cu2 N5 1.944(3) . ?
Cu2 O5 1.955(3) . ?
Cu2 N4 2.036(3) . ?
Cu2 N6 2.038(3) . ?
Cu2 O7 2.350(3) . ?
Cu2 O4 2.597(3) . ?
O1 C31 1.272(5) . ?
O2 C32 1.234(5) . ?
O3 C33 1.209(5) . ?
O4 C34 1.239(5) . ?
O5 C35 1.274(5) . ?
O6 H61 0.8251 . ?
O6 H62 0.9465 . ?
O7 H71 0.9549 . ?
O7 H72 0.8806 . ?
O8 N7 1.084(8) . ?
O9 N7 1.119(10) . ?
O10 N7 1.206(7) . ?
O11 N8 1.183(8) . ?
O12 N8 1.238(7) . ?
O13 N8 1.195(7) . ?
N1 C1 1.340(6) . ?
N1 C5 1.353(5) . ?
N2 C6 1.336(6) . ?
N2 C10 1.337(6) . ?
N3 C15 1.346(6) . ?
N3 C11 1.351(5) . ?
N4 C16 1.346(5) . ?
N4 C20 1.354(5) . ?
N5 C25 1.334(5) . ?
N5 C21 1.344(5) . ?
N6 C30 1.335(5) . ?
N6 C26 1.358(5) . ?
C1 C2 1.380(7) . ?
C1 H1 0.9300 . ?
C2 C3 1.367(8) . ?
C2 H2 0.9300 . ?
C3 C4 1.377(8) . ?
C3 H3 0.9300 . ?
C4 C5 1.377(6) . ?
C4 H4 0.9300 . ?
C5 C6 1.482(7) . ?
C6 C7 1.392(6) . ?
C7 C8 1.361(8) . ?
C7 H7 0.9300 . ?
C8 C9 1.380(8) . ?
C8 H8 0.9300 . ?
C9 C10 1.390(6) . ?
C9 H9 0.9300 . ?
C10 C11 1.483(6) . ?
C11 C12 1.375(7) . ?
C12 C13 1.388(8) . ?
C12 H12 0.9300 . ?
C13 C14 1.373(8) . ?
C13 H13 0.9300 . ?
C14 C15 1.378(7) . ?
C14 H14 0.9300 . ?
C15 H15 0.9300 . ?
C16 C17 1.380(6) . ?
C16 H16 0.9300 . ?
C17 C18 1.373(7) . ?
C17 H17 0.9300 . ?
C18 C19 1.378(7) . ?
C18 H18 0.9300 . ?
C19 C20 1.378(6) . ?
C19 H19 0.9300 . ?
C20 C21 1.477(6) . ?
C21 C22 1.383(6) . ?
C22 C23 1.381(7) . ?
C22 H22 0.9300 . ?
C23 C24 1.374(7) . ?
C23 H23 0.9300 . ?
C24 C25 1.396(6) . ?
C24 H24 0.9300 . ?
C25 C26 1.477(6) . ?
C26 C27 1.377(6) . ?
C27 C28 1.390(7) . ?
C27 H27 0.9300 . ?
C28 C29 1.369(7) . ?
C28 H28 0.9300 . ?
C29 C30 1.389(6) . ?
C29 H29 0.9300 . ?
C30 H30 0.9300 . ?
C31 C35 1.427(5) . ?
C31 C32 1.448(6) . ?
C32 C33 1.481(6) . ?
C33 C34 1.487(6) . ?
C34 C35 1.452(6) . ?
